data_8106813
loop_
_publ_author_name
'Yao, Li-Ping'
'Zhang, Li'

_publ_section_title
;
 Crystal structure of poly-[\m 2-4,4&#x2032;-bipyridine-\k 2
 N:N&#x2032;&#x2212;\m 3-thiophene-2,3-di-carboxylato-\k 4 O,O&#x2032;,
 O&#x2032;&#x2032;:O&#x2032;&#x2032;&#x2032; -cadmium(II)]
;
_journal_issue 1
_journal_name_full 'Zeitschrift f\"ur Kristallographie - New Crystal Structures'
_journal_page_first 161
_journal_page_last 163
_journal_paper_doi 10.1515/ncrs-2015-0067
_journal_volume 231
_journal_year 2016
_chemical_formula_sum 'C16 H10 Cd N2 O4 S'
_chemical_formula_weight 438.737
_space_group_IT_number 19
_space_group_name_Hall 'P 2ac 2ab'
_space_group_name_H-M_alt 'P 21 21 21'
_symmetry_cell_setting orthorhombic
_symmetry_space_group_name_H-M 'P 21 21 21'
_atom_sites_solution_hydrogens geom
_atom_sites_solution_primary direct
_atom_sites_solution_secondary difmap
_cell_angle_alpha 90.00
_cell_angle_beta 90.00
_cell_angle_gamma 90.00
_cell_formula_units_Z 4
_cell_length_a 8.977(2)
_cell_length_b 11.751(3)
_cell_length_c 14.224(4)
_cell_measurement_reflns_used 5097
_cell_measurement_temperature 296(2)
_cell_measurement_theta_max 28.04
_cell_measurement_theta_min 2.68
_cell_volume 1500.5(7)
_computing_cell_refinement 'Bruker SMART'
_computing_data_collection 'Bruker SMART'
_computing_data_reduction 'Bruker SAINT'
_computing_molecular_graphics 'Bruker SHELXTL'
_computing_publication_material 'Bruker SHELXTL'
_computing_structure_refinement 'SHELXL-97 (Sheldrick, 1997)'
_computing_structure_solution 'SHELXS-97 (Sheldrick, 1990)'
_diffrn_ambient_temperature 296(2)
_diffrn_measured_fraction_theta_full 0.999
_diffrn_measured_fraction_theta_max 0.999
_diffrn_measurement_device_type 'CCD area detector'
_diffrn_measurement_method 'phi and omega scans'
_diffrn_radiation_monochromator graphite
_diffrn_radiation_source 'fine-focus sealed tube'
_diffrn_radiation_type MoK\a
_diffrn_radiation_wavelength 0.71073
_diffrn_reflns_av_R_equivalents 0.0299
_diffrn_reflns_av_sigmaI/netI 0.0268
_diffrn_reflns_limit_h_max 10
_diffrn_reflns_limit_h_min -10
_diffrn_reflns_limit_k_max 14
_diffrn_reflns_limit_k_min -14
_diffrn_reflns_limit_l_max 16
_diffrn_reflns_limit_l_min -17
_diffrn_reflns_number 11030
_diffrn_reflns_theta_full 25.49
_diffrn_reflns_theta_max 25.49
_diffrn_reflns_theta_min 2.68
_diffrn_standards_decay_% 0
_diffrn_standards_interval_count 0
_diffrn_standards_interval_time 0
_diffrn_standards_number 0
_exptl_absorpt_coefficient_mu 1.615
_exptl_absorpt_correction_T_max 0.7383
_exptl_absorpt_correction_T_min 0.5643
_exptl_absorpt_correction_type multi-scan
_exptl_absorpt_process_details sadabs
_exptl_crystal_colour colourless
_exptl_crystal_density_diffrn 1.889
_exptl_crystal_density_method 'not measured'
_exptl_crystal_description block
_exptl_crystal_F_000 840
_exptl_crystal_size_max 0.40
_exptl_crystal_size_mid 0.30
_exptl_crystal_size_min 0.20
_refine_diff_density_max 0.288
_refine_diff_density_min -0.342
_refine_diff_density_rms 0.055
_refine_ls_abs_structure_details 'Flack H D (1983), Acta Cryst. A39, 876-881'
_refine_ls_abs_structure_Flack -0.01(2)
_refine_ls_extinction_method none
_refine_ls_goodness_of_fit_ref 1.040
_refine_ls_hydrogen_treatment constr
_refine_ls_matrix_type full
_refine_ls_number_parameters 233
_refine_ls_number_reflns 2776
_refine_ls_number_restraints 52
_refine_ls_restrained_S_all 1.082
_refine_ls_R_factor_all 0.0206
_refine_ls_R_factor_gt 0.0188
_refine_ls_shift/su_max 0.006
_refine_ls_shift/su_mean 0.000
_refine_ls_structure_factor_coef Fsqd
_refine_ls_weighting_details 'calc w=1/[\s^2^(Fo^2^)+(0.0227P)^2^+0.0710P] where P=(Fo^2^+2Fc^2^)/3'
_refine_ls_weighting_scheme calc
_refine_ls_wR_factor_gt 0.0431
_refine_ls_wR_factor_ref 0.0444
_reflns_number_gt 2669
_reflns_number_total 2776
_reflns_threshold_expression >2sigma(I)
_cod_data_source_file suppl_ncrs-2015-0067_suppl.cif
_cod_data_source_block a
_cod_depositor_comments
;
The following automatic conversions were performed:

data item '_symmetry_cell_setting' value 'Orthorhombic' was changed
to 'orthorhombic' in accordance with the built-in table derived from
the CIF Core dictionary named 'cif_core.dic' version 2.4.5 last
updated on 2014-11-21.

Automatic conversion script
Id: cif_fix_values 8738 2021-04-28 16:35:53Z antanas 
;
_cod_original_cell_volume 1500.6(6)
_cod_original_sg_symbol_H-M P2(1)2(1)2(1)
_cod_database_code 8106813

loop_
_symmetry_equiv_pos_as_xyz
'x, y, z'
'-x+1/2, -y, z+1/2'
'-x, y+1/2, -z+1/2'
'x+1/2, -y+1/2, -z'

loop_
_atom_site_label
_atom_site_type_symbol
_atom_site_fract_x
_atom_site_fract_y
_atom_site_fract_z
_atom_site_U_iso_or_equiv
_atom_site_adp_type
_atom_site_occupancy
_atom_site_symmetry_multiplicity
_atom_site_calc_flag
_atom_site_refinement_flags
_atom_site_disorder_assembly
_atom_site_disorder_group
S1 S 0.3057(2) -0.01916(18) 0.23481(18) 0.0358(5) Uani 0.565(3) 1 d PDU A 1
C12 C 0.3899(9) -0.1321(9) 0.1794(8) 0.021(2) Uani 0.565(3) 1 d PDU A 1
C13 C 0.5417(9) -0.1166(6) 0.1733(8) 0.022(2) Uani 0.565(3) 1 d PDU A 1
C14 C 0.4686(8) 0.0503(6) 0.2460(5) 0.0359(14) Uani 0.565(3) 1 d PDU A 1
H14 H 0.4754 0.1198 0.2770 0.043 Uiso 0.565(3) 1 calc PR A 1
C15 C 0.5895(7) -0.0005(7) 0.2072(5) 0.0259(19) Uani 0.565(3) 1 d PDU A 1
H15 H 0.6845 0.0305 0.2024 0.031 Uiso 0.565(3) 1 calc PR A 1
S1' S 0.6043(3) -0.0104(3) 0.2308(2) 0.0358(5) Uani 0.435(3) 1 d PD A 2
C12' C 0.5331(12) -0.1308(9) 0.1787(10) 0.021(2) Uani 0.435(3) 1 d PD A 2
C13' C 0.3808(11) -0.1360(11) 0.1881(11) 0.022(2) Uani 0.435(3) 1 d PD A 2
C14' C 0.4333(10) 0.0301(7) 0.2687(6) 0.0359(14) Uani 0.435(3) 1 d PD A 2
H14' H 0.4172 0.0977 0.3011 0.043 Uiso 0.435(3) 1 calc PR A 2
C15' C 0.3208(9) -0.0445(8) 0.2481(8) 0.0259(19) Uani 0.435(3) 1 d PD A 2
H15' H 0.2227 -0.0384 0.2685 0.031 Uiso 0.435(3) 1 calc PR A 2
Cd1 Cd -0.04930(2) -0.225447(18) 0.050351(15) 0.02092(7) Uani 1 1 d . . .
N1 N -0.0641(3) 0.57850(19) 0.06651(17) 0.0226(6) Uani 1 1 d . . .
N2 N -0.0526(3) -0.02353(19) 0.05324(19) 0.0262(5) Uani 1 1 d . . .
O1 O 0.6379(2) -0.2524(2) 0.05886(15) 0.0358(6) Uani 1 1 d . . .
O2 O 0.7828(2) -0.19239(19) 0.17322(16) 0.0310(6) Uani 1 1 d . . .
O3 O 0.3351(2) -0.30422(18) 0.09878(15) 0.0296(5) Uani 1 1 d . . .
O4 O 0.1452(2) -0.2062(2) 0.15880(15) 0.0286(5) Uani 1 1 d . A .
C1 C -0.1702(4) 0.5189(3) 0.0232(2) 0.0288(8) Uani 1 1 d . . .
H1 H -0.2472 0.5584 -0.0060 0.035 Uiso 1 1 calc R . .
C2 C -0.1718(4) 0.4016(3) 0.0193(2) 0.0291(8) Uani 1 1 d . . .
H2 H -0.2454 0.3639 -0.0145 0.035 Uiso 1 1 calc R . .
C3 C -0.0623(4) 0.3402(2) 0.0665(2) 0.0248(7) Uani 1 1 d . . .
C4 C 0.0428(4) 0.4017(3) 0.1162(2) 0.0280(7) Uani 1 1 d . . .
H4 H 0.1144 0.3643 0.1519 0.034 Uiso 1 1 calc R . .
C5 C 0.0406(4) 0.5195(3) 0.1124(2) 0.0284(7) Uani 1 1 d . . .
H5 H 0.1155 0.5595 0.1433 0.034 Uiso 1 1 calc R . .
C6 C -0.0606(3) 0.2144(2) 0.0630(2) 0.0257(6) Uani 1 1 d . . .
C7 C -0.0895(4) 0.1571(3) -0.0201(2) 0.0371(10) Uani 1 1 d . . .
H7 H -0.1119 0.1976 -0.0744 0.045 Uiso 1 1 calc R . .
C8 C -0.0848(4) 0.0402(3) -0.0222(2) 0.0391(10) Uani 1 1 d . . .
H8 H -0.1051 0.0036 -0.0787 0.047 Uiso 1 1 calc R . .
C9 C -0.0260(4) 0.0314(3) 0.1333(2) 0.0261(8) Uani 1 1 d . . .
H9 H -0.0053 -0.0113 0.1868 0.031 Uiso 1 1 calc R . .
C10 C -0.0275(4) 0.1486(3) 0.1413(2) 0.0283(8) Uani 1 1 d . . .
H10 H -0.0066 0.1831 0.1987 0.034 Uiso 1 1 calc R . .
C11 C 0.2819(3) -0.2228(3) 0.14344(19) 0.0216(6) Uani 1 1 d . . .
C16 C 0.6583(3) -0.1963(2) 0.1322(2) 0.0205(7) Uani 1 1 d . . .

loop_
_atom_site_aniso_label
_atom_site_aniso_U_11
_atom_site_aniso_U_22
_atom_site_aniso_U_33
_atom_site_aniso_U_23
_atom_site_aniso_U_13
_atom_site_aniso_U_12
S1 0.0323(7) 0.0359(8) 0.0393(8) -0.0117(7) -0.0011(6) 0.0028(6)
C12 0.021(2) 0.021(2) 0.021(2) -0.0010(10) 0.0008(10) -0.0008(10)
C13 0.021(2) 0.022(2) 0.022(2) 0.0004(10) 0.0014(10) -0.0014(10)
C14 0.0374(16) 0.0343(16) 0.0360(16) -0.0029(10) 0.0014(10) -0.0024(10)
C15 0.026(2) 0.026(2) 0.025(2) -0.0001(10) -0.0022(10) 0.0007(10)
S1' 0.0323(7) 0.0359(8) 0.0393(8) -0.0117(7) -0.0011(6) 0.0028(6)
C12' 0.021(2) 0.021(2) 0.021(2) -0.0010(10) 0.0008(10) -0.0008(10)
C13' 0.021(2) 0.022(2) 0.022(2) 0.0004(10) 0.0014(10) -0.0014(10)
C14' 0.0374(16) 0.0343(16) 0.0360(16) -0.0029(10) 0.0014(10) -0.0024(10)
C15' 0.026(2) 0.026(2) 0.025(2) -0.0001(10) -0.0022(10) 0.0007(10)
Cd1 0.02392(11) 0.01281(10) 0.02603(11) -0.00138(9) 0.00243(10) -0.00051(10)
N1 0.0251(14) 0.0149(12) 0.0277(14) 0.0005(10) 0.0020(13) -0.0016(11)
N2 0.0339(14) 0.0160(12) 0.0287(12) -0.0021(11) -0.0029(19) 0.0012(12)
O1 0.0308(11) 0.0485(18) 0.0281(11) -0.0123(12) -0.0032(10) 0.0120(11)
O2 0.0212(12) 0.0358(16) 0.0360(13) -0.0067(10) -0.0032(10) 0.0002(10)
O3 0.0310(12) 0.0222(13) 0.0355(13) -0.0060(10) 0.0032(10) -0.0001(10)
O4 0.0192(11) 0.0350(15) 0.0315(12) -0.0054(10) 0.0006(9) -0.0016(10)
C1 0.0290(18) 0.0207(16) 0.0368(19) 0.0021(13) -0.0037(14) 0.0030(14)
C2 0.0292(18) 0.0181(16) 0.0400(19) -0.0016(14) -0.0091(15) -0.0052(14)
C3 0.0276(16) 0.0172(15) 0.0296(18) 0.0002(12) 0.0015(17) -0.0009(14)
C4 0.0260(17) 0.0208(16) 0.0371(18) 0.0015(13) -0.0064(17) 0.0022(16)
C5 0.0251(17) 0.0238(17) 0.0363(18) -0.0037(13) -0.0036(18) -0.0045(17)
C6 0.0266(15) 0.0165(15) 0.0339(16) -0.0024(14) -0.0027(16) 0.0012(15)
C7 0.054(3) 0.0214(17) 0.036(2) 0.0023(14) -0.0146(17) -0.0013(16)
C8 0.059(3) 0.0236(18) 0.035(2) -0.0049(14) -0.0126(17) -0.0021(17)
C9 0.031(2) 0.0200(16) 0.0271(16) 0.0021(13) -0.0006(15) 0.0017(15)
C10 0.040(2) 0.0185(16) 0.0265(16) -0.0056(13) -0.0043(16) 0.0030(15)
C11 0.0248(15) 0.0199(14) 0.0203(15) 0.0051(15) -0.0006(12) 0.0017(15)
C16 0.0220(15) 0.0174(17) 0.0220(16) 0.0032(12) 0.0038(13) -0.0020(12)

loop_
_atom_type_symbol
_atom_type_description
_atom_type_scat_dispersion_real
_atom_type_scat_dispersion_imag
_atom_type_scat_source
C C 0.0033 0.0016 'International Tables Vol C Tables 4.2.6.8 and 6.1.1.4'
H H 0.0000 0.0000 'International Tables Vol C Tables 4.2.6.8 and 6.1.1.4'
N N 0.0061 0.0033 'International Tables Vol C Tables 4.2.6.8 and 6.1.1.4'
O O 0.0106 0.0060 'International Tables Vol C Tables 4.2.6.8 and 6.1.1.4'
Cd Cd -0.8075 1.2024 'International Tables Vol C Tables 4.2.6.8 and 6.1.1.4'
S S 0.1246 0.1234 'International Tables Vol C Tables 4.2.6.8 and 6.1.1.4'

loop_
_geom_angle_atom_site_label_1
_geom_angle_atom_site_label_2
_geom_angle_atom_site_label_3
_geom_angle
_geom_angle_site_symmetry_1
_geom_angle_site_symmetry_3
C14 S1 C12 92.0(3) . .
C13 C12 C11 134.3(7) . .
C13 C12 S1 111.2(5) . .
C11 C12 S1 114.4(5) . .
C12 C13 C15 112.4(6) . .
C12 C13 C16 128.5(7) . .
C15 C13 C16 118.9(6) . .
C15 C14 S1 116.4(5) . .
C15 C14 H14 121.8 . .
S1 C14 H14 121.8 . .
C14 C15 C13 107.5(6) . .
C14 C15 H15 126.3 . .
C13 C15 H15 126.3 . .
C14' S1' C12' 91.8(4) . .
C13' C12' C16 139.3(9) . .
C13' C12' S1' 111.3(7) . .
C16 C12' S1' 109.3(6) . .
C12' C13' C15' 112.8(7) . .
C12' C13' C11 125.4(9) . .
C15' C13' C11 121.8(7) . .
C15' C14' S1' 114.9(6) . .
C15' C14' H14' 122.6 . .
S1' C14' H14' 122.6 . .
C14' C15' C13' 108.7(7) . .
C14' C15' H15' 125.6 . .
C13' C15' H15' 125.6 . .
O1 Cd1 N1 89.80(9) 4_445 1_545
O1 Cd1 O2 172.90(8) 4_445 1_455
N1 Cd1 O2 93.10(9) 1_545 1_455
O1 Cd1 O4 84.90(8) 4_445 .
N1 Cd1 O4 94.22(8) 1_545 .
O2 Cd1 O4 88.42(7) 1_455 .
O1 Cd1 N2 97.67(9) 4_445 .
N1 Cd1 N2 172.21(8) 1_545 .
O2 Cd1 N2 79.23(9) 1_455 .
O4 Cd1 N2 84.32(9) . .
O1 Cd1 O3 74.60(8) 4_445 4_445
N1 Cd1 O3 102.02(8) 1_545 4_445
O2 Cd1 O3 111.05(8) 1_455 4_445
O4 Cd1 O3 153.60(8) . 4_445
N2 Cd1 O3 82.18(8) . 4_445
C1 N1 C5 117.1(3) . .
C1 N1 Cd1 121.1(2) . 1_565
C5 N1 Cd1 121.5(2) . 1_565
C9 N2 C8 116.9(3) . .
C9 N2 Cd1 119.8(2) . .
C8 N2 Cd1 123.2(2) . .
C16 O1 Cd1 137.0(2) . 4_545
C16 O2 Cd1 102.66(19) . 1_655
C11 O3 Cd1 120.6(2) . 4_545
C11 O4 Cd1 126.61(19) . .
N1 C1 C2 123.4(3) . .
N1 C1 H1 118.3 . .
C2 C1 H1 118.3 . .
C1 C2 C3 119.5(3) . .
C1 C2 H2 120.3 . .
C3 C2 H2 120.3 . .
C4 C3 C2 117.2(3) . .
C4 C3 C6 122.2(3) . .
C2 C3 C6 120.6(3) . .
C3 C4 C5 119.5(3) . .
C3 C4 H4 120.2 . .
C5 C4 H4 120.2 . .
N1 C5 C4 123.1(3) . .
N1 C5 H5 118.4 . .
C4 C5 H5 118.4 . .
C10 C6 C7 117.0(3) . .
C10 C6 C3 122.2(3) . .
C7 C6 C3 120.8(3) . .
C8 C7 C6 119.9(3) . .
C8 C7 H7 120.0 . .
C6 C7 H7 120.0 . .
N2 C8 C7 123.2(3) . .
N2 C8 H8 118.4 . .
C7 C8 H8 118.4 . .
N2 C9 C10 123.5(3) . .
N2 C9 H9 118.2 . .
C10 C9 H9 118.2 . .
C9 C10 C6 119.4(3) . .
C9 C10 H10 120.3 . .
C6 C10 H10 120.3 . .
O3 C11 O4 125.5(3) . .
O3 C11 C13' 121.0(5) . .
O4 C11 C13' 113.5(5) . .
O3 C11 C12 117.7(4) . .
O4 C11 C12 116.8(4) . .
C13' C11 C12 5.7(10) . .
O1 C16 O2 122.4(3) . .
O1 C16 C12' 121.6(6) . .
O2 C16 C12' 115.9(5) . .
O1 C16 C13 123.1(5) . .
O2 C16 C13 114.1(4) . .
C12' C16 C13 7.5(7) . .

loop_
_geom_bond_atom_site_label_1
_geom_bond_atom_site_label_2
_geom_bond_distance
_geom_bond_site_symmetry_2
S1 C14 1.683(7) .
S1 C12 1.718(8) .
C12 C13 1.378(7) .
C12 C11 1.529(8) .
C13 C15 1.509(8) .
C13 C16 1.522(7) .
C14 C15 1.356(7) .
C14 H14 0.9300 .
C15 H15 0.9300 .
S1' C14' 1.696(9) .
S1' C12' 1.720(11) .
C12' C13' 1.375(9) .
C12' C16 1.514(9) .
C13' C15' 1.476(9) .
C13' C11 1.494(9) .
C14' C15' 1.369(8) .
C14' H14' 0.9300 .
C15' H15' 0.9300 .
Cd1 O1 2.303(2) 4_445
Cd1 N1 2.319(2) 1_545
Cd1 O2 2.341(2) 1_455
Cd1 O4 2.341(2) .
Cd1 N2 2.373(2) .
Cd1 O3 2.387(2) 4_445
N1 C1 1.334(4) .
N1 C5 1.338(4) .
N1 Cd1 2.319(2) 1_565
N2 C9 1.331(4) .
N2 C8 1.341(4) .
O1 C16 1.248(3) .
O1 Cd1 2.303(2) 4_545
O2 C16 1.262(4) .
O2 Cd1 2.341(2) 1_655
O3 C11 1.244(4) .
O3 Cd1 2.387(2) 4_545
O4 C11 1.262(4) .
C1 C2 1.379(5) .
C1 H1 0.9300 .
C2 C3 1.392(4) .
C2 H2 0.9300 .
C3 C4 1.383(5) .
C3 C6 1.479(4) .
C4 C5 1.385(4) .
C4 H4 0.9300 .
C5 H5 0.9300 .
C6 C10 1.388(4) .
C6 C7 1.386(4) .
C7 C8 1.374(5) .
C7 H7 0.9300 .
C8 H8 0.9300 .
C9 C10 1.382(4) .
C9 H9 0.9300 .
C10 H10 0.9300 .

loop_
_geom_torsion_atom_site_label_1
_geom_torsion_atom_site_label_2
_geom_torsion_atom_site_label_3
_geom_torsion_atom_site_label_4
_geom_torsion
_geom_torsion_site_symmetry_1
_geom_torsion_site_symmetry_2
_geom_torsion_site_symmetry_3
_geom_torsion_site_symmetry_4
C14 S1 C12 C13 2.1(8) . . . .
C14 S1 C12 C11 -174.7(8) . . . .
C11 C12 C13 C15 169.8(11) . . . .
S1 C12 C13 C15 -6.1(11) . . . .
C11 C12 C13 C16 -5.8(18) . . . .
S1 C12 C13 C16 178.3(8) . . . .
C12 S1 C14 C15 3.0(8) . . . .
S1 C14 C15 C13 -6.5(9) . . . .
C12 C13 C15 C14 7.9(11) . . . .
C16 C13 C15 C14 -176.0(7) . . . .
C14' S1' C12' C13' 2.2(11) . . . .
C14' S1' C12' C16 179.5(8) . . . .
C16 C12' C13' C15' 177.9(15) . . . .
S1' C12' C13' C15' -5.9(16) . . . .
C16 C12' C13' C11 -2(3) . . . .
S1' C12' C13' C11 173.7(12) . . . .
C12' S1' C14' C15' 2.5(10) . . . .
S1' C14' C15' C13' -6.0(13) . . . .
C12' C13' C15' C14' 7.6(17) . . . .
C11 C13' C15' C14' -172.1(12) . . . .
O1 Cd1 N2 C9 -120.4(3) 4_445 . . .
N1 Cd1 N2 C9 43.2(7) 1_545 . . .
O2 Cd1 N2 C9 53.1(3) 1_455 . . .
O4 Cd1 N2 C9 -36.3(3) . . . .
O3 Cd1 N2 C9 166.4(3) 4_445 . . .
O1 Cd1 N2 C8 61.7(3) 4_445 . . .
N1 Cd1 N2 C8 -134.7(6) 1_545 . . .
O2 Cd1 N2 C8 -124.7(3) 1_455 . . .
O4 Cd1 N2 C8 145.8(3) . . . .
O3 Cd1 N2 C8 -11.5(3) 4_445 . . .
O1 Cd1 O4 C11 -8.4(3) 4_445 . . .
N1 Cd1 O4 C11 81.0(3) 1_545 . . .
O2 Cd1 O4 C11 174.0(3) 1_455 . . .
N2 Cd1 O4 C11 -106.7(3) . . . .
O3 Cd1 O4 C11 -47.2(4) 4_445 . . .
C5 N1 C1 C2 -3.7(5) . . . .
Cd1 N1 C1 C2 170.4(3) 1_565 . . .
N1 C1 C2 C3 3.3(5) . . . .
C1 C2 C3 C4 0.7(5) . . . .
C1 C2 C3 C6 -179.6(3) . . . .
C2 C3 C4 C5 -3.9(5) . . . .
C6 C3 C4 C5 176.3(3) . . . .
C1 N1 C5 C4 0.2(5) . . . .
Cd1 N1 C5 C4 -173.9(3) 1_565 . . .
C3 C4 C5 N1 3.7(5) . . . .
C4 C3 C6 C10 40.1(5) . . . .
C2 C3 C6 C10 -139.7(3) . . . .
C4 C3 C6 C7 -138.6(3) . . . .
C2 C3 C6 C7 41.6(5) . . . .
C10 C6 C7 C8 0.1(5) . . . .
C3 C6 C7 C8 178.9(4) . . . .
C9 N2 C8 C7 0.8(6) . . . .
Cd1 N2 C8 C7 178.8(3) . . . .
C6 C7 C8 N2 -0.3(6) . . . .
C8 N2 C9 C10 -1.2(5) . . . .
Cd1 N2 C9 C10 -179.2(3) . . . .
N2 C9 C10 C6 1.1(6) . . . .
C7 C6 C10 C9 -0.5(5) . . . .
C3 C6 C10 C9 -179.2(3) . . . .
Cd1 O3 C11 O4 111.7(3) 4_545 . . .
Cd1 O3 C11 C13' -70.9(9) 4_545 . . .
Cd1 O3 C11 C12 -65.5(6) 4_545 . . .
Cd1 O4 C11 O3 -43.8(4) . . . .
Cd1 O4 C11 C13' 138.6(8) . . . .
Cd1 O4 C11 C12 133.4(6) . . . .
C12' C13' C11 O3 5.7(19) . . . .
C15' C13' C11 O3 -174.7(10) . . . .
C12' C13' C11 O4 -176.6(12) . . . .
C15' C13' C11 O4 3.1(17) . . . .
C12' C13' C11 C12 -51(9) . . . .
C15' C13' C11 C12 129(11) . . . .
C13 C12 C11 O3 0.9(15) . . . .
S1 C12 C11 O3 176.7(5) . . . .
C13 C12 C11 O4 -176.5(10) . . . .
S1 C12 C11 O4 -0.8(10) . . . .
C13 C12 C11 C13' 127(11) . . . .
S1 C12 C11 C13' -57(9) . . . .
Cd1 O1 C16 O2 -172.0(2) 4_545 . . .
Cd1 O1 C16 C12' 9.6(7) 4_545 . . .
Cd1 O1 C16 C13 0.8(6) 4_545 . . .
Cd1 O2 C16 O1 26.9(3) 1_655 . . .
Cd1 O2 C16 C12' -154.6(6) 1_655 . . .
Cd1 O2 C16 C13 -146.5(4) 1_655 . . .
C13' C12' C16 O1 29(2) . . . .
S1' C12' C16 O1 -147.3(5) . . . .
C13' C12' C16 O2 -149.6(16) . . . .
S1' C12' C16 O2 34.2(10) . . . .
C13' C12' C16 C13 132(8) . . . .
S1' C12' C16 C13 -44(6) . . . .
C12 C13 C16 O1 39.9(11) . . . .
C15 C13 C16 O1 -135.5(7) . . . .
C12 C13 C16 O2 -146.8(9) . . . .
C15 C13 C16 O2 37.9(10) . . . .
C12 C13 C16 C12' -41(6) . . . .
C15 C13 C16 C12' 143(8) . . . .
